data_1519813
loop_
_publ_author_name
'Huth, Susanne L.'
'Hursthouse, Michael B.'

_publ_section_title
;
 (1-Methyl-3-phenyl-1H-pyrazol-5-yl)methanol
;
_journal_name_full 'Crystal Structure Report Archive'
_journal_page_first 364
_journal_year 2007
_chemical_formula_sum 'C11 H12 N2 O'
_chemical_formula_weight 188.23
_space_group_IT_number 19
_symmetry_cell_setting orthorhombic
_symmetry_space_group_name_Hall 'P 2ac 2ab'
_symmetry_space_group_name_H-M 'P 21 21 21'
_atom_sites_solution_hydrogens geom
_atom_sites_solution_primary direct
_atom_sites_solution_secondary difmap
_cell_angle_alpha 90.00
_cell_angle_beta 90.00
_cell_angle_gamma 90.00
_cell_formula_units_Z 4
_cell_length_a 6.5384(9)
_cell_length_b 7.6439(10)
_cell_length_c 18.418(3)
_cell_measurement_reflns_used 25535
_cell_measurement_temperature 120(2)
_cell_measurement_theta_max 27.48
_cell_measurement_theta_min 2.91
_cell_volume 920.5(2)
_computing_cell_refinement 'DENZO (Otwinowski & Minor, 1997) & COLLECT (Hooft, R.W.W., 1998)'
_computing_data_collection 'COLLECT (Hooft, R.W.W., 1998)'
_computing_data_reduction 'DENZO (Otwinowski & Minor, 1997) & COLLECT (Hooft, R.W.W., 1998)'
_computing_structure_refinement 'SHELXL-97 (Sheldrick, 1997)'
_computing_structure_solution 'SHELXS-97 (Sheldrick, 1997)'
_diffrn_ambient_temperature 120(2)
_diffrn_detector_area_resol_mean 9.091
_diffrn_measured_fraction_theta_full 0.998
_diffrn_measured_fraction_theta_max 0.998
_diffrn_measurement_device_type 'Bruker-Nonius Roper CCD camera on \k-goniostat'
_diffrn_measurement_method '\f & \w scans'
_diffrn_radiation_monochromator graphite
_diffrn_radiation_source 'Bruker-Nonius FR591 rotating anode'
_diffrn_radiation_type MoK\a
_diffrn_radiation_wavelength 0.71073
_diffrn_reflns_av_R_equivalents 0.1335
_diffrn_reflns_av_sigmaI/netI 0.0894
_diffrn_reflns_limit_h_max 8
_diffrn_reflns_limit_h_min -7
_diffrn_reflns_limit_k_max 9
_diffrn_reflns_limit_k_min -9
_diffrn_reflns_limit_l_max 23
_diffrn_reflns_limit_l_min -18
_diffrn_reflns_number 9530
_diffrn_reflns_theta_full 27.48
_diffrn_reflns_theta_max 27.48
_diffrn_reflns_theta_min 3.31
_exptl_absorpt_coefficient_mu 0.089
_exptl_absorpt_correction_T_max 0.9911
_exptl_absorpt_correction_T_min 0.9823
_exptl_absorpt_correction_type multi-scan
_exptl_absorpt_process_details 'SADABS 2007/2 (Sheldrick, G.M., 2007)'
_exptl_crystal_colour colourless
_exptl_crystal_density_diffrn 1.358
_exptl_crystal_density_method 'not measured'
_exptl_crystal_description 'cut rod'
_exptl_crystal_F_000 400
_exptl_crystal_size_max 0.20
_exptl_crystal_size_mid 0.10
_exptl_crystal_size_min 0.10
_refine_diff_density_max 0.220
_refine_diff_density_min -0.244
_refine_diff_density_rms 0.057
_refine_ls_extinction_method none
_refine_ls_goodness_of_fit_ref 1.011
_refine_ls_hydrogen_treatment mixed
_refine_ls_matrix_type full
_refine_ls_number_parameters 132
_refine_ls_number_reflns 1244
_refine_ls_number_restraints 0
_refine_ls_restrained_S_all 1.011
_refine_ls_R_factor_all 0.1113
_refine_ls_R_factor_gt 0.0608
_refine_ls_shift/su_max 0.000
_refine_ls_shift/su_mean 0.000
_refine_ls_structure_factor_coef Fsqd
_refine_ls_weighting_details 'calc w=1/[\s^2^(Fo^2^)+(0.0739P)^2^+0.1252P] where P=(Fo^2^+2Fc^2^)/3'
_refine_ls_weighting_scheme calc
_refine_ls_wR_factor_gt 0.1241
_refine_ls_wR_factor_ref 0.1420
_reflns_number_gt 828
_reflns_number_total 1244
_reflns_threshold_expression >2sigma(I)
_cod_data_source_file eCrystal-364.cif
_cod_data_source_block 2007may0001
_cod_depositor_comments
;
Citation :
Sample, Donated and Huth, Susanne L. and Hursthouse, Michael B. (2007) 
University of Southampton, Crystal Structure Report Archive. 
(doi:10.5258/ecrystals/364)

More at:
http://ecrystals.chem.soton.ac.uk/364/

The following automatic conversions were performed:

'_symmetry_cell_setting' value 'Orthorhombic' changed to
'orthorhombic' according to the built-in table from CIF Core
dictionary named 'cif_core.dic' version 2.4.1 from 2010-06-29.

Automatic conversion script
Id: cif_fix_values 3392 2015-05-12 13:50:21Z andrius 
;
_cod_original_sg_symbol_H-M P2(1)2(1)2(1)
_cod_database_code 1519813

loop_
_symmetry_equiv_pos_as_xyz
'x, y, z'
'-x+1/2, -y, z+1/2'
'-x, y+1/2, -z+1/2'
'x+1/2, -y+1/2, -z'

loop_
_atom_site_label
_atom_site_type_symbol
_atom_site_fract_x
_atom_site_fract_y
_atom_site_fract_z
_atom_site_U_iso_or_equiv
_atom_site_adp_type
_atom_site_occupancy
_atom_site_symmetry_multiplicity
_atom_site_calc_flag
_atom_site_refinement_flags
_atom_site_disorder_assembly
_atom_site_disorder_group
C1 C 0.4603(5) 0.0630(5) 0.06712(19) 0.0275(9) Uani 1 1 d . . .
C2 C 0.5689(6) -0.0308(5) 0.0162(2) 0.0305(9) Uani 1 1 d . . .
H2 H 0.7087 -0.0638 0.0191 0.037 Uiso 1 1 calc R . .
C3 C 0.4334(5) -0.0678(5) -0.04037(19) 0.0268(9) Uani 1 1 d . . .
C4 C 0.4721(5) -0.1586(5) -0.1097(2) 0.0264(9) Uani 1 1 d . . .
C5 C 0.6734(5) -0.1809(5) -0.1333(2) 0.0291(9) Uani 1 1 d . . .
H5 H 0.7832 -0.1398 -0.1042 0.035 Uiso 1 1 calc R . .
C6 C 0.7145(6) -0.2630(5) -0.19936(19) 0.0306(9) Uani 1 1 d . . .
H6 H 0.8519 -0.2773 -0.2151 0.037 Uiso 1 1 calc R . .
C7 C 0.5546(6) -0.3238(5) -0.2422(2) 0.0322(10) Uani 1 1 d . . .
H7 H 0.5827 -0.3798 -0.2872 0.039 Uiso 1 1 calc R . .
C8 C 0.3543(6) -0.3027(5) -0.21942(19) 0.0323(10) Uani 1 1 d . . .
H8 H 0.2451 -0.3452 -0.2486 0.039 Uiso 1 1 calc R . .
C9 C 0.3126(6) -0.2195(5) -0.1540(2) 0.0292(9) Uani 1 1 d . . .
H9 H 0.1748 -0.2038 -0.1390 0.035 Uiso 1 1 calc R . .
C10 C 0.5219(6) 0.1448(5) 0.1373(2) 0.0313(9) Uani 1 1 d . . .
H10A H 0.4377 0.0944 0.1768 0.038 Uiso 1 1 calc R . .
H10B H 0.6665 0.1149 0.1474 0.038 Uiso 1 1 calc R . .
C11 C 0.0872(6) 0.1452(5) 0.0782(2) 0.0344(10) Uani 1 1 d . . .
H11A H 0.0384 0.0573 0.1129 0.052 Uiso 1 1 calc R . .
H11B H -0.0209 0.1704 0.0429 0.052 Uiso 1 1 calc R . .
H11C H 0.1231 0.2526 0.1043 0.052 Uiso 1 1 calc R . .
N1 N 0.2450(5) -0.0007(4) -0.02558(15) 0.0282(8) Uani 1 1 d . . .
N2 N 0.2678(5) 0.0782(4) 0.04033(16) 0.0280(7) Uani 1 1 d . . .
O1 O 0.5001(4) 0.3300(3) 0.13817(15) 0.0329(7) Uani 1 1 d . . .
H1O H 0.578(7) 0.370(6) 0.104(3) 0.055(16) Uiso 1 1 d . . .

loop_
_atom_site_aniso_label
_atom_site_aniso_U_11
_atom_site_aniso_U_22
_atom_site_aniso_U_33
_atom_site_aniso_U_23
_atom_site_aniso_U_13
_atom_site_aniso_U_12
C1 0.029(2) 0.0246(18) 0.0285(19) 0.0022(17) -0.0024(17) -0.0008(17)
C2 0.033(2) 0.0269(19) 0.032(2) 0.0016(17) 0.0008(17) 0.0034(18)
C3 0.027(2) 0.0244(18) 0.029(2) 0.0055(16) 0.0015(17) 0.0002(16)
C4 0.029(2) 0.0223(18) 0.0276(19) 0.0056(15) 0.0000(16) -0.0021(18)
C5 0.030(2) 0.028(2) 0.029(2) 0.0028(18) -0.0044(16) -0.0024(17)
C6 0.032(2) 0.031(2) 0.029(2) 0.0019(17) 0.0051(18) 0.0040(18)
C7 0.044(3) 0.026(2) 0.026(2) -0.0002(16) 0.0030(19) 0.002(2)
C8 0.040(2) 0.032(2) 0.024(2) 0.0001(18) -0.0047(18) -0.0025(19)
C9 0.031(2) 0.027(2) 0.029(2) 0.0065(17) -0.0004(17) -0.0005(16)
C10 0.035(2) 0.031(2) 0.028(2) -0.0014(17) -0.0029(18) 0.0019(18)
C11 0.036(2) 0.035(2) 0.032(2) 0.0018(18) 0.0043(18) 0.0036(19)
N1 0.0329(18) 0.0264(16) 0.0254(16) -0.0017(13) 0.0000(14) -0.0015(15)
N2 0.0290(17) 0.0281(16) 0.0269(16) -0.0015(14) 0.0011(15) 0.0020(14)
O1 0.0397(17) 0.0275(14) 0.0316(15) -0.0033(12) 0.0063(13) -0.0030(13)

loop_
_atom_type_symbol
_atom_type_description
_atom_type_scat_dispersion_real
_atom_type_scat_dispersion_imag
_atom_type_scat_source
C C 0.0033 0.0000 'International Tables Vol C Tables 4.2.6.8 and 6.1.1.4'
H H 0.0000 0.0000 'International Tables Vol C Tables 4.2.6.8 and 6.1.1.4'
N N 0.0061 0.0000 'International Tables Vol C Tables 4.2.6.8 and 6.1.1.4'
O O 0.0106 0.0000 'International Tables Vol C Tables 4.2.6.8 and 6.1.1.4'

loop_
_geom_angle_atom_site_label_1
_geom_angle_atom_site_label_2
_geom_angle_atom_site_label_3
_geom_angle
_geom_angle_site_symmetry_1
_geom_angle_site_symmetry_3
N2 C1 C2 106.0(3) . .
N2 C1 C10 122.0(3) . .
C2 C1 C10 132.0(4) . .
C1 C2 C3 106.6(3) . .
C1 C2 H2 126.7 . .
C3 C2 H2 126.7 . .
N1 C3 C2 110.4(3) . .
N1 C3 C4 120.4(3) . .
C2 C3 C4 129.2(3) . .
C5 C4 C9 118.6(3) . .
C5 C4 C3 119.3(3) . .
C9 C4 C3 122.1(3) . .
C6 C5 C4 120.5(3) . .
C6 C5 H5 119.7 . .
C4 C5 H5 119.7 . .
C7 C6 C5 120.0(3) . .
C7 C6 H6 120.0 . .
C5 C6 H6 120.0 . .
C8 C7 C6 120.0(3) . .
C8 C7 H7 120.0 . .
C6 C7 H7 120.0 . .
C7 C8 C9 120.1(4) . .
C7 C8 H8 120.0 . .
C9 C8 H8 120.0 . .
C8 C9 C4 120.7(3) . .
C8 C9 H9 119.7 . .
C4 C9 H9 119.7 . .
O1 C10 C1 113.5(3) . .
O1 C10 H10A 108.9 . .
C1 C10 H10A 108.9 . .
O1 C10 H10B 108.9 . .
C1 C10 H10B 108.9 . .
H10A C10 H10B 107.7 . .
N2 C11 H11A 109.5 . .
N2 C11 H11B 109.5 . .
H11A C11 H11B 109.5 . .
N2 C11 H11C 109.5 . .
H11A C11 H11C 109.5 . .
H11B C11 H11C 109.5 . .
C3 N1 N2 104.2(3) . .
C1 N2 N1 112.8(3) . .
C1 N2 C11 127.2(3) . .
N1 N2 C11 119.4(3) . .
C10 O1 H1O 107(3) . .

loop_
_geom_bond_atom_site_label_1
_geom_bond_atom_site_label_2
_geom_bond_distance
_geom_bond_site_symmetry_2
C1 N2 1.357(5) .
C1 C2 1.377(5) .
C1 C10 1.492(5) .
C2 C3 1.397(5) .
C2 H2 0.9500 .
C3 N1 1.362(5) .
C3 C4 1.475(5) .
C4 C5 1.396(5) .
C4 C9 1.403(5) .
C5 C6 1.395(5) .
C5 H5 0.9500 .
C6 C7 1.390(5) .
C6 H6 0.9500 .
C7 C8 1.385(6) .
C7 H7 0.9500 .
C8 C9 1.390(5) .
C8 H8 0.9500 .
C9 H9 0.9500 .
C10 O1 1.423(5) .
C10 H10A 0.9900 .
C10 H10B 0.9900 .
C11 N2 1.464(5) .
C11 H11A 0.9800 .
C11 H11B 0.9800 .
C11 H11C 0.9800 .
N1 N2 1.363(4) .
O1 H1O 0.86(5) .

loop_
_geom_hbond_atom_site_label_D
_geom_hbond_atom_site_label_H
_geom_hbond_atom_site_label_A
_geom_hbond_distance_DH
_geom_hbond_distance_HA
_geom_hbond_distance_DA
_geom_hbond_angle_DHA
_geom_hbond_site_symmetry_A
O1 H1O N1 0.86(5) 2.07(5) 2.927(4) 172(4) 4
